data_4344550
loop_
_publ_author_name
'Zarkadoulas, Athanasios'
'Field, Martin J.'
'Papatriantafyllopoulou, Constantina'
'Fize, Jennifer'
'Artero, Vincent'
'Mitsopoulou, Christiana A.'

_publ_section_title
;
 Experimental and Theoretical Insight into Electrocatalytic Hydrogen
 Evolution with Nickel Bis(aryldithiolene) Complexes as Catalysts.
;
_journal_issue 2
_journal_name_full 'Inorganic chemistry'
_journal_page_first 432
_journal_page_last 444
_journal_paper_doi 10.1021/acs.inorgchem.5b02000
_journal_volume 55
_journal_year 2016
_chemical_formula_moiety 'C30 H24 Ni O2 S4'
_chemical_formula_sum 'C30 H24 Ni O2 S4'
_chemical_formula_weight 603.44
_chemical_name_systematic
; 
 ? 
;
_space_group_IT_number 2
_symmetry_cell_setting triclinic
_symmetry_space_group_name_Hall '-P 1'
_symmetry_space_group_name_H-M 'P -1'
_atom_sites_solution_hydrogens geom
_atom_sites_solution_primary direct
_atom_sites_solution_secondary difmap
_audit_creation_method SHELXL-97
_cell_angle_alpha 85.497(5)
_cell_angle_beta 75.295(5)
_cell_angle_gamma 85.161(5)
_cell_formula_units_Z 2
_cell_length_a 9.975(5)
_cell_length_b 10.495(5)
_cell_length_c 13.500(5)
_cell_measurement_reflns_used 2996
_cell_measurement_temperature 100(2)
_cell_measurement_theta_max 28.8780
_cell_measurement_theta_min 2.9207
_cell_volume 1359.7(11)
_computing_cell_refinement 'CrysAlis RED'
_computing_data_collection 'CrysAlis CCD'
_computing_data_reduction 'CrysAlis RED'
_computing_molecular_graphics
;
 DIAMOND (Brandenburg, 2006)
 MERCURY (Bruno et al. 2002)
;
_computing_publication_material 'WINGX (Farrugia, 1999)'
_computing_structure_refinement 'SHELXL-97 (Sheldrick, 1997)'
_computing_structure_solution 'SHELXL-97 (Sheldrick, 1997)'
_diffrn_ambient_temperature 100(2)
_diffrn_detector_area_resol_mean 10.4223
_diffrn_measured_fraction_theta_full 0.997
_diffrn_measured_fraction_theta_max 0.997
_diffrn_measurement_device_type 'SuperNova, Dual, Cu at zero, Atlas'
_diffrn_measurement_method '\w scans'
_diffrn_radiation_monochromator mirror
_diffrn_radiation_source 'SuperNova (Mo) X-ray Source'
_diffrn_radiation_type MoK\a
_diffrn_radiation_wavelength 0.71073
_diffrn_reflns_av_R_equivalents 0.0304
_diffrn_reflns_av_sigmaI/netI 0.0451
_diffrn_reflns_limit_h_max 11
_diffrn_reflns_limit_h_min -11
_diffrn_reflns_limit_k_max 12
_diffrn_reflns_limit_k_min -11
_diffrn_reflns_limit_l_max 16
_diffrn_reflns_limit_l_min -14
_diffrn_reflns_number 9180
_diffrn_reflns_theta_full 25.00
_diffrn_reflns_theta_max 25.00
_diffrn_reflns_theta_min 2.93
_exptl_absorpt_coefficient_mu 1.048
_exptl_absorpt_correction_T_max 1.00000
_exptl_absorpt_correction_T_min 0.77300
_exptl_absorpt_correction_type multi-scan
_exptl_absorpt_process_details 'Empirical absorption correction (CrysAlis RED, Oxford Diffraction)'
_exptl_crystal_colour 'dark green'
_exptl_crystal_density_diffrn 1.474
_exptl_crystal_density_method 'not measured'
_exptl_crystal_description needles
_exptl_crystal_F_000 624
_exptl_crystal_size_max 0.23
_exptl_crystal_size_mid 0.02
_exptl_crystal_size_min 0.01
_refine_diff_density_max 1.853
_refine_diff_density_min -0.514
_refine_diff_density_rms 0.097
_refine_ls_extinction_method none
_refine_ls_goodness_of_fit_ref 1.115
_refine_ls_hydrogen_treatment mixed
_refine_ls_matrix_type full
_refine_ls_number_parameters 334
_refine_ls_number_reflns 4779
_refine_ls_number_restraints 0
_refine_ls_restrained_S_all 1.115
_refine_ls_R_factor_all 0.0880
_refine_ls_R_factor_gt 0.0700
_refine_ls_shift/su_max 0.000
_refine_ls_shift/su_mean 0.000
_refine_ls_structure_factor_coef Fsqd
_refine_ls_weighting_details 'calc w=1/[\s^2^(Fo^2^)+(0.0724P)^2^+4.8546P] where P=(Fo^2^+2Fc^2^)/3'
_refine_ls_weighting_scheme calc
_refine_ls_wR_factor_gt 0.1921
_refine_ls_wR_factor_ref 0.2014
_reflns_number_gt 3725
_reflns_number_total 4779
_reflns_threshold_expression >2sigma(I)
_cod_data_source_file ic5b02000_si_003.cif
_cod_data_source_block shelxl
_cod_depositor_comments
;
The following automatic conversions were performed:

'_symmetry_cell_setting' value 'Triclinic' changed to 'triclinic'
according to
/usr/data/users/saulius/crontab/automatic-downloads/current/ACS/lib/dictionaries/cif_core.dic
dictionary named 'cif_core.dic' version 2.4.2 from 2011-04-26.

Automatic conversion script
Id: cif_fix_values 4268 2015-11-12 08:31:59Z antanas 
;
_cod_database_code 4344550

loop_
_symmetry_equiv_pos_as_xyz
'x, y, z'
'-x, -y, -z'

loop_
_atom_site_label
_atom_site_type_symbol
_atom_site_fract_x
_atom_site_fract_y
_atom_site_fract_z
_atom_site_U_iso_or_equiv
_atom_site_adp_type
_atom_site_occupancy
_atom_site_symmetry_multiplicity
_atom_site_calc_flag
_atom_site_refinement_flags
Ni1 Ni 0.26398(8) 0.07698(8) 0.05865(6) 0.0453(3) Uani 1 1 d .
S1 S 0.19523(16) 0.08576(16) -0.07889(12) 0.0468(4) Uani 1 1 d .
S2 S 0.33583(16) -0.11870(15) 0.04027(11) 0.0446(4) Uani 1 1 d .
S3 S 0.32702(16) 0.07234(16) 0.19816(12) 0.0468(4) Uani 1 1 d .
S4 S 0.17478(16) 0.26599(16) 0.08008(12) 0.0477(4) Uani 1 1 d .
O1 O 0.1085(7) -0.1521(6) -0.4966(5) 0.0849(17) Uani 1 1 d .
O2 O 0.4445(7) 0.2967(6) 0.5991(4) 0.0877(18) Uani 1 1 d .
C1 C 0.2322(6) -0.0623(6) -0.1256(4) 0.0428(14) Uani 1 1 d .
C2 C 0.2922(6) -0.1593(6) -0.0673(4) 0.0417(14) Uani 1 1 d .
C3 C 0.2032(6) -0.0844(6) -0.2239(4) 0.0405(13) Uani 1 1 d .
C4 C 0.0787(6) -0.0343(6) -0.2459(5) 0.0479(15) Uani 1 1 d .
H4 H 0.0143 0.0133 -0.1981 0.058 Uiso 1 1 calc R
C5 C 0.0511(7) -0.0556(7) -0.3386(5) 0.0531(17) Uani 1 1 d .
H5 H -0.0307 -0.0205 -0.3538 0.064 Uiso 1 1 calc R
C6 C 0.2695(7) -0.1761(7) -0.3901(5) 0.0545(16) Uani 1 1 d .
H6 H 0.3333 -0.2236 -0.4384 0.065 Uiso 1 1 calc R
C7 C 0.2988(7) -0.1517(6) -0.2975(5) 0.0503(16) Uani 1 1 d .
H7 H 0.3840 -0.1813 -0.2853 0.060 Uiso 1 1 calc R
C8 C 0.1454(7) -0.1288(7) -0.4082(5) 0.0556(17) Uani 1 1 d .
C9 C 0.2023(13) -0.2331(11) -0.5702(8) 0.113(4) Uani 1 1 d .
H9A H 0.1629 -0.2412 -0.6271 0.169 Uiso 1 1 calc R
H9B H 0.2160 -0.3162 -0.5378 0.169 Uiso 1 1 calc R
H9C H 0.2899 -0.1952 -0.5942 0.169 Uiso 1 1 calc R
C10 C 0.3144(6) -0.2944(6) -0.0923(4) 0.0429(14) Uani 1 1 d .
C11 C 0.4391(6) -0.3638(6) -0.0919(4) 0.0446(14) Uani 1 1 d .
H11 H 0.5100 -0.3247 -0.0751 0.053 Uiso 1 1 calc R
C12 C 0.4585(7) -0.4905(7) -0.1162(5) 0.0577(18) Uani 1 1 d .
H12 H 0.5421 -0.5364 -0.1152 0.069 Uiso 1 1 calc R
C13 C 0.3524(9) -0.5505(8) -0.1425(6) 0.070(2) Uani 1 1 d .
H13 H 0.3660 -0.6350 -0.1612 0.084 Uiso 1 1 calc R
C14 C 0.2289(8) -0.4821(8) -0.1400(6) 0.070(2) Uani 1 1 d .
H14 H 0.1572 -0.5221 -0.1550 0.083 Uiso 1 1 calc R
C15 C 0.2076(7) -0.3557(7) -0.1161(5) 0.0539(16) Uani 1 1 d .
H15 H 0.1229 -0.3110 -0.1156 0.065 Uiso 1 1 calc R
C16 C 0.2647(6) 0.2153(6) 0.2500(5) 0.0484(15) Uani 1 1 d .
C17 C 0.1912(6) 0.3045(6) 0.1973(5) 0.0451(14) Uani 1 1 d .
C18 C 0.1215(6) 0.4275(6) 0.2332(5) 0.0447(14) Uani 1 1 d .
C19 C 0.0344(7) 0.4356(7) 0.3319(5) 0.0524(16) Uani 1 1 d .
H19 H 0.0242 0.3631 0.3767 0.063 Uiso 1 1 calc R
C20 C -0.0358(7) 0.5486(7) 0.3633(5) 0.0591(18) Uani 1 1 d .
H20 H -0.0915 0.5519 0.4299 0.071 Uiso 1 1 calc R
C21 C -0.0263(8) 0.6586(7) 0.2985(6) 0.0614(18) Uani 1 1 d .
H21 H -0.0765 0.7345 0.3202 0.074 Uiso 1 1 calc R
C22 C 0.0614(7) 0.6522(6) 0.1993(6) 0.0567(17) Uani 1 1 d .
H22 H 0.0702 0.7247 0.1544 0.068 Uiso 1 1 calc R
C23 C 0.1349(7) 0.5380(6) 0.1681(5) 0.0527(16) Uani 1 1 d .
H23 H 0.1940 0.5351 0.1027 0.063 Uiso 1 1 calc R
C24 C 0.2902(7) 0.1441(7) 0.4261(5) 0.0517(16) Uani 1 1 d .
H24 H 0.2563 0.0661 0.4196 0.062 Uiso 1 1 calc R
C25 C 0.2993(6) 0.2403(6) 0.3470(4) 0.0448(14) Uani 1 1 d .
C26 C 0.3499(6) 0.3556(6) 0.3594(5) 0.0479(15) Uani 1 1 d .
H26 H 0.3550 0.4214 0.3086 0.057 Uiso 1 1 calc R
C27 C 0.3924(7) 0.3736(7) 0.4459(5) 0.0556(17) Uani 1 1 d .
H27 H 0.4267 0.4511 0.4531 0.067 Uiso 1 1 calc R
C28 C 0.3844(8) 0.2755(8) 0.5235(5) 0.0623(19) Uani 1 1 d .
C29 C 0.3313(7) 0.1643(7) 0.5143(5) 0.0603(18) Uani 1 1 d .
H29 H 0.3221 0.1009 0.5672 0.072 Uiso 1 1 calc R
C30 C 0.4470(14) 0.1894(10) 0.6766(7) 0.120(4) Uani 1 1 d .
H30A H 0.4915 0.2138 0.7268 0.180 Uiso 1 1 calc R
H30B H 0.4975 0.1159 0.6436 0.180 Uiso 1 1 calc R
H30C H 0.3536 0.1688 0.7096 0.180 Uiso 1 1 calc R

loop_
_atom_site_aniso_label
_atom_site_aniso_U_11
_atom_site_aniso_U_22
_atom_site_aniso_U_33
_atom_site_aniso_U_23
_atom_site_aniso_U_13
_atom_site_aniso_U_12
Ni1 0.0461(5) 0.0532(5) 0.0341(4) 0.0028(3) -0.0040(3) -0.0121(4)
S1 0.0509(9) 0.0494(9) 0.0376(8) 0.0060(7) -0.0076(7) -0.0077(7)
S2 0.0447(8) 0.0550(9) 0.0338(8) 0.0076(6) -0.0089(6) -0.0146(7)
S3 0.0455(8) 0.0540(9) 0.0390(8) 0.0023(7) -0.0061(6) -0.0114(7)
S4 0.0467(9) 0.0564(10) 0.0384(8) 0.0024(7) -0.0068(6) -0.0110(7)
O1 0.098(4) 0.091(4) 0.076(4) -0.001(3) -0.037(3) -0.019(3)
O2 0.111(5) 0.093(4) 0.061(3) 0.002(3) -0.022(3) -0.022(4)
C1 0.034(3) 0.055(4) 0.036(3) 0.009(3) -0.003(2) -0.013(3)
C2 0.033(3) 0.054(4) 0.036(3) 0.005(3) -0.004(2) -0.016(3)
C3 0.039(3) 0.045(3) 0.036(3) 0.010(2) -0.007(2) -0.015(3)
C4 0.040(3) 0.055(4) 0.046(3) 0.012(3) -0.007(3) -0.015(3)
C5 0.048(4) 0.062(4) 0.053(4) 0.012(3) -0.019(3) -0.022(3)
C6 0.058(4) 0.060(4) 0.046(4) -0.001(3) -0.011(3) -0.014(3)
C7 0.047(4) 0.062(4) 0.042(3) 0.010(3) -0.011(3) -0.016(3)
C8 0.065(4) 0.066(4) 0.044(4) 0.003(3) -0.021(3) -0.029(4)
C9 0.150(10) 0.114(9) 0.087(7) -0.032(6) -0.043(7) -0.010(7)
C10 0.041(3) 0.053(4) 0.035(3) 0.011(3) -0.009(2) -0.016(3)
C11 0.047(3) 0.047(4) 0.038(3) 0.014(3) -0.009(3) -0.013(3)
C12 0.055(4) 0.063(5) 0.047(4) 0.013(3) -0.002(3) -0.004(3)
C13 0.073(5) 0.055(4) 0.075(5) 0.001(4) -0.003(4) -0.019(4)
C14 0.068(5) 0.073(5) 0.071(5) -0.006(4) -0.013(4) -0.033(4)
C15 0.050(4) 0.054(4) 0.060(4) 0.008(3) -0.017(3) -0.016(3)
C16 0.040(3) 0.061(4) 0.039(3) -0.001(3) 0.004(3) -0.019(3)
C17 0.035(3) 0.055(4) 0.041(3) 0.008(3) -0.001(2) -0.018(3)
C18 0.039(3) 0.051(4) 0.045(3) -0.002(3) -0.008(3) -0.012(3)
C19 0.050(4) 0.056(4) 0.045(4) 0.005(3) 0.000(3) -0.016(3)
C20 0.064(4) 0.056(4) 0.051(4) -0.005(3) 0.000(3) -0.011(3)
C21 0.068(5) 0.052(4) 0.061(4) -0.008(3) -0.004(4) -0.014(3)
C22 0.062(4) 0.043(4) 0.066(4) 0.002(3) -0.016(3) -0.016(3)
C23 0.055(4) 0.059(4) 0.044(4) 0.006(3) -0.009(3) -0.023(3)
C24 0.051(4) 0.060(4) 0.043(3) 0.008(3) -0.009(3) -0.019(3)
C25 0.035(3) 0.060(4) 0.036(3) 0.000(3) -0.001(2) -0.014(3)
C26 0.043(3) 0.054(4) 0.045(3) 0.004(3) -0.006(3) -0.016(3)
C27 0.059(4) 0.057(4) 0.052(4) 0.001(3) -0.012(3) -0.017(3)
C28 0.065(4) 0.083(5) 0.045(4) 0.004(4) -0.021(3) -0.027(4)
C29 0.058(4) 0.075(5) 0.049(4) 0.012(3) -0.013(3) -0.022(4)
C30 0.199(13) 0.106(8) 0.067(6) 0.023(6) -0.052(7) -0.048(8)

loop_
_atom_type_symbol
_atom_type_description
_atom_type_scat_dispersion_real
_atom_type_scat_dispersion_imag
_atom_type_scat_source
H H 0.0000 0.0000 'International Tables Vol C Tables 4.2.6.8 and 6.1.1.4'
O O 0.0106 0.0060 'International Tables Vol C Tables 4.2.6.8 and 6.1.1.4'
S S 0.1246 0.1234 'International Tables Vol C Tables 4.2.6.8 and 6.1.1.4'
Ni Ni 0.3393 1.1124 'International Tables Vol C Tables 4.2.6.8 and 6.1.1.4'
C C 0.0033 0.0016 'International Tables Vol C Tables 4.2.6.8 and 6.1.1.4'

loop_
_geom_angle_atom_site_label_1
_geom_angle_atom_site_label_2
_geom_angle_atom_site_label_3
_geom_angle
S4 Ni1 S3 91.14(7)
S4 Ni1 S2 175.00(7)
S3 Ni1 S2 90.36(7)
S4 Ni1 S1 87.25(7)
S3 Ni1 S1 178.13(8)
S2 Ni1 S1 91.17(7)
C1 S1 Ni1 106.5(2)
C2 S2 Ni1 105.6(2)
C16 S3 Ni1 105.5(2)
C17 S4 Ni1 106.4(2)
C8 O1 C9 118.8(7)
C28 O2 C30 115.8(7)
C2 C1 C3 123.0(6)
C2 C1 S1 117.8(5)
C3 C1 S1 119.2(5)
C1 C2 C10 123.4(5)
C1 C2 S2 118.8(5)
C10 C2 S2 117.8(4)
C7 C3 C4 118.6(6)
C7 C3 C1 121.2(5)
C4 C3 C1 120.2(6)
C5 C4 C3 120.2(6)
C8 C5 C4 119.7(6)
C8 C6 C7 118.7(7)
C3 C7 C6 121.2(6)
C6 C8 C5 121.4(6)
C6 C8 O1 121.7(7)
C5 C8 O1 116.9(6)
C11 C10 C15 119.0(6)
C11 C10 C2 121.2(5)
C15 C10 C2 119.8(6)
C12 C11 C10 120.4(6)
C11 C12 C13 120.3(7)
C14 C13 C12 118.6(7)
C13 C14 C15 121.9(7)
C14 C15 C10 119.7(7)
C17 C16 C25 123.7(6)
C17 C16 S3 119.3(5)
C25 C16 S3 117.0(5)
C16 C17 C18 126.9(6)
C16 C17 S4 117.6(5)
C18 C17 S4 115.5(5)
C23 C18 C19 118.1(6)
C23 C18 C17 120.9(6)
C19 C18 C17 120.9(6)
C20 C19 C18 120.9(6)
C19 C20 C21 121.7(7)
C20 C21 C22 118.1(7)
C23 C22 C21 120.1(6)
C22 C23 C18 121.1(6)
C29 C24 C25 120.5(6)
C26 C25 C24 118.2(6)
C26 C25 C16 121.3(6)
C24 C25 C16 120.4(6)
C27 C26 C25 120.7(6)
C26 C27 C28 120.2(6)
C29 C28 O2 124.3(7)
C29 C28 C27 119.9(6)
O2 C28 C27 115.4(6)
C28 C29 C24 120.4(7)

loop_
_geom_bond_atom_site_label_1
_geom_bond_atom_site_label_2
_geom_bond_distance
Ni1 S4 2.115(2)
Ni1 S3 2.1276(19)
Ni1 S2 2.129(2)
Ni1 S1 2.1296(19)
S1 C1 1.700(7)
S2 C2 1.711(6)
S3 C16 1.707(7)
S4 C17 1.714(6)
O1 C8 1.379(8)
O1 C9 1.453(12)
O2 C28 1.348(9)
O2 C30 1.479(11)
C1 C2 1.424(8)
C1 C3 1.466(8)
C2 C10 1.468(9)
C3 C7 1.382(9)
C3 C4 1.400(8)
C4 C5 1.387(9)
C5 C8 1.379(10)
C6 C8 1.367(10)
C6 C7 1.402(9)
C10 C11 1.389(9)
C10 C15 1.404(8)
C11 C12 1.381(9)
C12 C13 1.408(11)
C13 C14 1.366(11)
C14 C15 1.377(10)
C16 C17 1.401(9)
C16 C25 1.483(9)
C17 C18 1.471(9)
C18 C23 1.393(9)
C18 C19 1.397(8)
C19 C20 1.366(10)
C20 C21 1.387(10)
C21 C22 1.405(10)
C22 C23 1.388(10)
C24 C29 1.390(9)
C24 C25 1.403(9)
C25 C26 1.388(9)
C26 C27 1.370(9)
C27 C28 1.402(10)
C28 C29 1.348(10)
